data_7241739
loop_
_publ_author_name
'Ye, Yang'
'Gao, Lei'
'Hao, Hongxun'
'Yin, Qiuxiang'
'Xie, Chuang'

_publ_section_title
;
 Tuning the photomechanical behavior and excellent elasticity of
 azobenzene via cocrystal engineering
;
_journal_issue 46
_journal_name_full CrystEngComm
_journal_page_first 8045
_journal_page_last 8053
_journal_paper_doi 10.1039/D0CE01394C
_journal_volume 22
_journal_year 2020
_chemical_formula_moiety 'C12 H11 N3, C9 H12 N2'
_chemical_formula_sum 'C21 H23 N5'
_chemical_formula_weight 345.44
_chemical_melting_point 352.12
_chemical_name_systematic '4-Aminoazobenzene; 4-Pyrrolidinopyridine'
_chemical_properties_physical Light-sensitive
_space_group_crystal_system monoclinic
_space_group_IT_number 4
_space_group_name_Hall 'P 2yb'
_space_group_name_H-M_alt 'P 1 21 1'
_atom_sites_solution_hydrogens mixed
_atom_sites_solution_primary direct
_audit_creation_date 2020-06-10
_audit_creation_method
;
Olex2 1.2
(compiled 2018.05.29 svn.r3508 for OlexSys, GUI svn.r5506)
;
_audit_update_record
;
2020-06-10 deposited with the CCDC.	2020-10-27 downloaded from the CCDC.
;
_cell_angle_alpha 90
_cell_angle_beta 90.84(3)
_cell_angle_gamma 90
_cell_formula_units_Z 2
_cell_length_a 7.9177(16)
_cell_length_b 5.9154(12)
_cell_length_c 19.843(4)
_cell_measurement_reflns_used 2790
_cell_measurement_temperature 113(2)
_cell_measurement_theta_max 27.9143
_cell_measurement_theta_min 2.0529
_cell_volume 929.3(3)
_computing_cell_refinement crystalclear
_computing_data_collection crystalclear
_computing_data_reduction crystalclear
_computing_molecular_graphics 'Olex2 (Dolomanov et al., 2009)'
_computing_publication_material 'Olex2 (Dolomanov et al., 2009)'
_computing_structure_refinement 'ShelXL (Sheldrick, 2015)'
_computing_structure_solution 'ShelXS (Sheldrick, 2008)'
_diffrn_ambient_temperature 113.15
_diffrn_measured_fraction_theta_full 0.998
_diffrn_measured_fraction_theta_max 0.998
_diffrn_measurement_device_type 'Rigaku Saturn 70 CCD'
_diffrn_measurement_method '\w scans'
_diffrn_radiation_monochromator confocal
_diffrn_radiation_type MoK\a
_diffrn_radiation_wavelength 0.71073
_diffrn_reflns_av_R_equivalents 0.0472
_diffrn_reflns_av_unetI/netI 0.0589
_diffrn_reflns_Laue_measured_fraction_full 0.998
_diffrn_reflns_Laue_measured_fraction_max 0.998
_diffrn_reflns_limit_h_max 10
_diffrn_reflns_limit_h_min -10
_diffrn_reflns_limit_k_max 7
_diffrn_reflns_limit_k_min -7
_diffrn_reflns_limit_l_max 26
_diffrn_reflns_limit_l_min -26
_diffrn_reflns_number 11209
_diffrn_reflns_point_group_measured_fraction_full 0.999
_diffrn_reflns_point_group_measured_fraction_max 0.999
_diffrn_reflns_theta_full 25.242
_diffrn_reflns_theta_max 27.883
_diffrn_reflns_theta_min 2.053
_exptl_absorpt_coefficient_mu 0.076
_exptl_absorpt_correction_T_max 1
_exptl_absorpt_correction_T_min 0.7556
_exptl_absorpt_correction_type multi-scan
_exptl_absorpt_process_details crystalclear
_exptl_crystal_colour yellow
_exptl_crystal_density_diffrn 1.235
_exptl_crystal_description plate
_exptl_crystal_F_000 368
_exptl_crystal_preparation photochromic
_exptl_crystal_recrystallization_method 'Re-crystallisation from solvent: ethyl acetate/n-heptane'
_exptl_crystal_size_max 0.2
_exptl_crystal_size_mid 0.18
_exptl_crystal_size_min 0.12
_refine_diff_density_max 0.299
_refine_diff_density_min -0.205
_refine_diff_density_rms 0.039
_refine_ls_abs_structure_details
;
 Refined as a perfect inversion twin.
;
_refine_ls_abs_structure_Flack 0.5
_refine_ls_extinction_coef 0.043(6)
_refine_ls_extinction_expression Fc^*^=kFc[1+0.001xFc^2^\l^3^/sin(2\q)]^-1/4^
_refine_ls_extinction_method 'SHELXL-2018/3 (Sheldrick 2018)'
_refine_ls_goodness_of_fit_ref 0.974
_refine_ls_hydrogen_treatment mixed
_refine_ls_matrix_type full
_refine_ls_number_parameters 263
_refine_ls_number_reflns 4268
_refine_ls_number_restraints 9
_refine_ls_restrained_S_all 0.977
_refine_ls_R_factor_all 0.0647
_refine_ls_R_factor_gt 0.0471
_refine_ls_shift/su_max 0.000
_refine_ls_shift/su_mean 0.000
_refine_ls_structure_factor_coef Fsqd
_refine_ls_weighting_details 'w=1/[\s^2^(Fo^2^)+(0.0606P)^2^] where P=(Fo^2^+2Fc^2^)/3'
_refine_ls_weighting_scheme calc
_refine_ls_wR_factor_gt 0.1059
_refine_ls_wR_factor_ref 0.1160
_reflns_Friedel_coverage 0.824
_reflns_Friedel_fraction_full 1.000
_reflns_Friedel_fraction_max 0.999
_reflns_number_gt 3075
_reflns_number_total 4268
_reflns_threshold_expression 'I > 2\s(I)'
_cod_data_source_file d0ce01394c3.cif
_cod_data_source_block shelxl
_cod_database_code 7241739
_shelx_shelxl_version_number 2018/3
_shelx_space_group_comment
;
The symmetry employed for this shelxl refinement is uniquely defined
by the following loop, which should always be used as a source of
symmetry information in preference to the above space-group names.
They are only intended as comments.
;
_shelx_estimated_absorpt_t_max 0.991
_shelx_estimated_absorpt_t_min 0.985
_olex2_refinement_description
;
1. Fixed Uiso
 At 1.2 times of:
  All C(H) groups, All C(H,H) groups, All N(H,H) groups
2. Restrained distances
 H1A-H1B
 1.5 with sigma of 0.01
 N1-H1A = N1-H1B
 0.9 with sigma of 0.01
 H19A-H19B = H19C-H19D
 1.55 with sigma of 0.01
 C19-H19A = C19'-H19B = C19-H19C = C19'-H19D
 0.93 with sigma of 0.05
3. Rigid bond restraints
 N2, C4
 with sigma for 1-2 distances of 0.001 and sigma for 1-3 distances of 0.001
4. Others
 Fixed Sof: C19(0.5) H19A(0.5) H19B(0.5) C19'(0.5) H19C(0.5) H19D(0.5)
5.a Riding coordinates:
 C18(H18A,H18B), C20(H20A,H20B)
5.b Secondary CH2 refined with riding coordinates:
 C21(H21A,H21B)
5.c Aromatic/amide H refined with riding coordinates:
 C2(H2), C3(H3), C5(H5), C6(H6), C8(H8), C9(H9), C10(H10), C11(H11), C12(H12),
 C13(H13), C14(H14), C16(H16), C17(H17)
;
_olex2_submission_special_instructions 'No special instructions were received'

loop_
_space_group_symop_operation_xyz
'x, y, z'
'-x, y+1/2, -z'

loop_
_atom_site_label
_atom_site_type_symbol
_atom_site_fract_x
_atom_site_fract_y
_atom_site_fract_z
_atom_site_U_iso_or_equiv
_atom_site_adp_type
_atom_site_occupancy
_atom_site_site_symmetry_order
_atom_site_calc_flag
_atom_site_refinement_flags_posn
_atom_site_refinement_flags_adp
_atom_site_refinement_flags_occupancy
_atom_site_disorder_assembly
_atom_site_disorder_group
N1 N 0.5579(3) 0.5979(5) 0.55427(13) 0.0455(6) Uani 1 1 d D . . . .
H1A H 0.639(3) 0.560(5) 0.5247(12) 0.055 Uiso 1 1 d DR . . . .
H1B H 0.516(4) 0.736(3) 0.5478(14) 0.055 Uiso 1 1 d DR . . . .
N2 N 0.4643(3) 0.1261(4) 0.79444(11) 0.0367(5) Uani 1 1 d . U . . .
N3 N 0.3620(3) 0.2075(4) 0.83513(12) 0.0402(6) Uani 1 1 d . . . . .
N4 N -0.1903(3) 0.4387(4) 0.45843(11) 0.0362(6) Uani 1 1 d . . . . .
N5 N 0.0496(3) 0.3167(4) 0.27466(11) 0.0305(5) Uani 1 1 d . . . . .
C1 C 0.5374(3) 0.4906(5) 0.61438(13) 0.0322(6) Uani 1 1 d . . . . .
C2 C 0.6138(3) 0.2807(5) 0.62710(14) 0.0341(6) Uani 1 1 d . . . . .
H2 H 0.684328 0.215229 0.594071 0.041 Uiso 1 1 calc R . . . .
C3 C 0.5880(3) 0.1688(5) 0.68660(13) 0.0336(6) Uani 1 1 d . . . . .
H3 H 0.640435 0.026377 0.694192 0.040 Uiso 1 1 calc R . . . .
C4 C 0.4859(3) 0.2614(5) 0.73595(14) 0.0336(6) Uani 1 1 d . U . . .
C5 C 0.4120(3) 0.4736(5) 0.72460(14) 0.0349(6) Uani 1 1 d . . . . .
H5 H 0.343892 0.539733 0.758337 0.042 Uiso 1 1 calc R . . . .
C6 C 0.4371(3) 0.5868(5) 0.66522(13) 0.0333(6) Uani 1 1 d . . . . .
H6 H 0.386649 0.730738 0.658242 0.040 Uiso 1 1 calc R . . . .
C7 C 0.3354(3) 0.0629(5) 0.89345(13) 0.0360(6) Uani 1 1 d . . . . .
C8 C 0.4094(3) -0.1473(6) 0.90411(15) 0.0424(7) Uani 1 1 d . . . . .
H8 H 0.485859 -0.206911 0.872236 0.051 Uiso 1 1 calc R . . . .
C9 C 0.3708(4) -0.2702(6) 0.96173(14) 0.0449(8) Uani 1 1 d . . . . .
H9 H 0.422578 -0.412745 0.969741 0.054 Uiso 1 1 calc R . . . .
C10 C 0.2565(4) -0.1840(6) 1.00735(15) 0.0448(8) Uani 1 1 d . . . . .
H10 H 0.229261 -0.268193 1.046484 0.054 Uiso 1 1 calc R . . . .
C11 C 0.1818(4) 0.0252(5) 0.99598(15) 0.0446(8) Uani 1 1 d . . . . .
H11 H 0.103775 0.084608 1.027277 0.054 Uiso 1 1 calc R . . . .
C12 C 0.2214(3) 0.1454(5) 0.93936(13) 0.0388(7) Uani 1 1 d . . . . .
H12 H 0.169541 0.287980 0.931537 0.047 Uiso 1 1 calc R . . . .
C13 C -0.1014(3) 0.2487(5) 0.44651(14) 0.0371(7) Uani 1 1 d . . . . .
H13 H -0.096952 0.138335 0.481263 0.044 Uiso 1 1 calc R . . . .
C14 C -0.0170(3) 0.2020(5) 0.38837(13) 0.0335(6) Uani 1 1 d . . . . .
H14 H 0.044337 0.064841 0.384129 0.040 Uiso 1 1 calc R . . . .
C15 C -0.0216(3) 0.3585(4) 0.33497(13) 0.0276(6) Uani 1 1 d . . . . .
C16 C -0.1063(3) 0.5621(4) 0.34802(13) 0.0324(6) Uani 1 1 d . . . . .
H16 H -0.108700 0.678909 0.315161 0.039 Uiso 1 1 calc R . . . .
C17 C -0.1859(3) 0.5918(5) 0.40855(13) 0.0349(6) Uani 1 1 d . . . . .
H17 H -0.242080 0.731578 0.415605 0.042 Uiso 1 1 calc R . . . .
C18 C 0.1159(4) 0.0950(5) 0.25564(14) 0.0397(7) Uani 1 1 d . . . . .
H18A H 0.033564 -0.026164 0.265433 0.048 Uiso 1 1 d R . . A .
H18B H 0.223064 0.062466 0.280072 0.048 Uiso 1 1 d R . . . .
C19 C 0.1866(11) 0.1267(18) 0.1869(5) 0.047(2) Uani 0.5 1 d D . P A 1
H19A H 0.209(8) -0.005(11) 0.160(4) 0.056 Uiso 0.5 1 d DR . P B 1
H19B H 0.306(8) 0.195(9) 0.192(3) 0.056 Uiso 0.5 1 d DR . P C 1
C19' C 0.0996(11) 0.1006(17) 0.1784(4) 0.047(2) Uani 0.5 1 d D . P A 2
H19C H 0.157(6) -0.018(15) 0.154(5) 0.056 Uiso 0.5 1 d DR . P D 2
H19D H -0.022(6) 0.081(12) 0.164(3) 0.056 Uiso 0.5 1 d DR . P E 2
C20 C 0.1035(5) 0.3342(6) 0.15910(16) 0.0612(10) Uani 1 1 d . . . . .
H20A H 0.018481 0.325107 0.122098 0.073 Uiso 1 1 d R . . A .
H20B H 0.205911 0.408397 0.141558 0.073 Uiso 1 1 d R . . . .
C21 C 0.0351(4) 0.4686(5) 0.21656(13) 0.0390(7) Uani 1 1 d . . . . .
H21A H 0.102324 0.607716 0.224049 0.047 Uiso 1 1 calc R . . . .
H21B H -0.084134 0.511101 0.207858 0.047 Uiso 1 1 calc R . . . .

loop_
_atom_site_aniso_label
_atom_site_aniso_U_11
_atom_site_aniso_U_22
_atom_site_aniso_U_33
_atom_site_aniso_U_23
_atom_site_aniso_U_13
_atom_site_aniso_U_12
N1 0.0479(14) 0.0486(15) 0.0401(13) 0.0123(12) 0.0067(11) 0.0128(13)
N2 0.0341(11) 0.0355(13) 0.0405(12) -0.0016(10) -0.0004(10) -0.0023(11)
N3 0.0360(12) 0.0427(14) 0.0418(13) -0.0033(12) -0.0014(11) 0.0019(12)
N4 0.0388(13) 0.0327(13) 0.0369(13) -0.0008(10) -0.0025(10) 0.0008(11)
N5 0.0343(11) 0.0232(12) 0.0340(12) 0.0046(10) 0.0009(9) 0.0040(10)
C1 0.0291(13) 0.0328(15) 0.0348(14) 0.0021(12) -0.0021(11) -0.0016(12)
C2 0.0317(13) 0.0329(15) 0.0376(15) -0.0037(12) -0.0003(11) -0.0001(12)
C3 0.0300(12) 0.0282(13) 0.0425(15) 0.0004(12) -0.0055(11) -0.0004(11)
C4 0.0298(12) 0.0372(16) 0.0337(13) -0.0006(11) -0.0044(11) -0.0080(12)
C5 0.0297(13) 0.0354(16) 0.0396(15) -0.0054(13) 0.0022(12) -0.0018(12)
C6 0.0286(12) 0.0303(14) 0.0409(14) -0.0030(12) -0.0015(11) 0.0012(12)
C7 0.0336(13) 0.0389(16) 0.0356(14) 0.0028(13) -0.0016(12) -0.0066(13)
C8 0.0334(15) 0.0507(19) 0.0431(16) -0.0045(15) 0.0046(13) -0.0047(15)
C9 0.0416(16) 0.0398(17) 0.0532(19) 0.0065(15) -0.0065(14) -0.0026(14)
C10 0.0457(16) 0.049(2) 0.0396(16) 0.0088(15) 0.0004(14) -0.0118(15)
C11 0.0438(16) 0.053(2) 0.0376(16) -0.0050(15) 0.0048(13) -0.0032(15)
C12 0.0391(14) 0.0384(17) 0.0389(15) -0.0018(14) -0.0001(12) -0.0014(14)
C13 0.0416(15) 0.0352(16) 0.0342(14) 0.0038(12) -0.0052(12) 0.0036(13)
C14 0.0363(14) 0.0282(14) 0.0360(14) 0.0017(12) -0.0024(11) 0.0078(12)
C15 0.0230(11) 0.0252(13) 0.0346(14) -0.0010(11) -0.0026(10) -0.0024(10)
C16 0.0324(13) 0.0236(14) 0.0413(15) 0.0067(12) 0.0016(12) 0.0000(12)
C17 0.0340(13) 0.0271(13) 0.0436(15) -0.0047(13) -0.0004(12) 0.0014(12)
C18 0.0481(15) 0.0306(14) 0.0405(15) 0.0019(13) 0.0061(13) 0.0102(13)
C19 0.054(5) 0.047(5) 0.039(4) 0.015(4) 0.012(4) 0.016(5)
C19' 0.061(5) 0.044(4) 0.036(4) 0.000(3) 0.000(5) 0.009(5)
C20 0.084(3) 0.060(2) 0.0403(18) 0.0145(17) 0.0134(17) 0.031(2)
C21 0.0428(15) 0.0344(15) 0.0397(15) 0.0106(13) 0.0026(13) 0.0052(13)

loop_
_atom_type_symbol
_atom_type_description
_atom_type_scat_dispersion_real
_atom_type_scat_dispersion_imag
_atom_type_scat_source
C C 0.0033 0.0016 'International Tables Vol C Tables 4.2.6.8 and 6.1.1.4'
H H 0.0000 0.0000 'International Tables Vol C Tables 4.2.6.8 and 6.1.1.4'
N N 0.0061 0.0033 'International Tables Vol C Tables 4.2.6.8 and 6.1.1.4'

loop_
_geom_angle_atom_site_label_1
_geom_angle_atom_site_label_2
_geom_angle_atom_site_label_3
_geom_angle
_geom_angle_site_symmetry_1
_geom_angle_site_symmetry_3
_geom_angle_publ_flag
H1A N1 H1B 113.5(19) . . ?
C1 N1 H1A 123.2(18) . . ?
C1 N1 H1B 120.4(17) . . ?
N3 N2 C4 113.4(2) . . ?
N2 N3 C7 113.0(2) . . ?
C17 N4 C13 114.4(2) . . ?
C15 N5 C18 123.2(2) . . ?
C15 N5 C21 123.7(2) . . ?
C18 N5 C21 111.8(2) . . ?
N1 C1 C2 120.9(2) . . ?
N1 C1 C6 120.9(3) . . ?
C2 C1 C6 118.2(2) . . ?
C1 C2 H2 119.6 . . ?
C3 C2 C1 120.9(3) . . ?
C3 C2 H2 119.6 . . ?
C2 C3 H3 119.6 . . ?
C2 C3 C4 120.7(3) . . ?
C4 C3 H3 119.6 . . ?
C3 C4 N2 115.5(2) . . ?
C3 C4 C5 119.0(3) . . ?
C5 C4 N2 125.5(2) . . ?
C4 C5 H5 119.7 . . ?
C6 C5 C4 120.6(3) . . ?
C6 C5 H5 119.7 . . ?
C1 C6 H6 119.8 . . ?
C5 C6 C1 120.5(3) . . ?
C5 C6 H6 119.8 . . ?
C8 C7 N3 125.5(3) . . ?
C12 C7 N3 114.9(3) . . ?
C12 C7 C8 119.6(3) . . ?
C7 C8 H8 120.2 . . ?
C7 C8 C9 119.7(3) . . ?
C9 C8 H8 120.2 . . ?
C8 C9 H9 120.1 . . ?
C10 C9 C8 119.8(3) . . ?
C10 C9 H9 120.1 . . ?
C9 C10 H10 119.9 . . ?
C9 C10 C11 120.1(3) . . ?
C11 C10 H10 119.9 . . ?
C10 C11 H11 120.2 . . ?
C12 C11 C10 119.6(3) . . ?
C12 C11 H11 120.2 . . ?
C7 C12 H12 119.4 . . ?
C11 C12 C7 121.2(3) . . ?
C11 C12 H12 119.4 . . ?
N4 C13 H13 117.3 . . ?
N4 C13 C14 125.3(3) . . ?
C14 C13 H13 117.3 . . ?
C13 C14 H14 120.2 . . ?
C13 C14 C15 119.6(2) . . ?
C15 C14 H14 120.2 . . ?
N5 C15 C14 122.6(2) . . ?
N5 C15 C16 121.7(2) . . ?
C16 C15 C14 115.6(2) . . ?
C15 C16 H16 120.1 . . ?
C17 C16 C15 119.8(2) . . ?
C17 C16 H16 120.1 . . ?
N4 C17 C16 125.1(3) . . ?
N4 C17 H17 117.5 . . ?
C16 C17 H17 117.5 . . ?
N5 C18 H18A 111.0 . . ?
N5 C18 H18B 110.9 . . ?
N5 C18 C19 105.3(4) . . ?
N5 C18 C19' 102.3(4) . . ?
H18A C18 H18B 109.0 . . ?
C19 C18 H18A 121.8 . . ?
C19 C18 H18B 98.1 . . ?
C19' C18 H18A 99.5 . . ?
C19' C18 H18B 123.5 . . ?
C18 C19 H19A 119(6) . . ?
C18 C19 H19B 108(3) . . ?
C18 C19 C20 105.7(6) . . ?
H19A C19 H19B 101(4) . . ?
C20 C19 H19A 123(6) . . ?
C20 C19 H19B 97(4) . . ?
C18 C19' H19C 117(6) . . ?
C18 C19' H19D 111(3) . . ?
H19C C19' H19D 103(4) . . ?
C20 C19' C18 106.6(6) . . ?
C20 C19' H19C 123(6) . . ?
C20 C19' H19D 93(4) . . ?
C19 C20 H20A 121.3 . . ?
C19 C20 H20B 97.8 . . ?
C19 C20 C21 108.5(4) . . ?
C19' C20 H20A 97.4 . . ?
C19' C20 H20B 122.8 . . ?
C19' C20 C21 107.3(4) . . ?
H20A C20 H20B 108.4 . . ?
C21 C20 H20A 110.2 . . ?
C21 C20 H20B 109.8 . . ?
N5 C21 C20 104.4(2) . . ?
N5 C21 H21A 110.9 . . ?
N5 C21 H21B 110.9 . . ?
C20 C21 H21A 110.9 . . ?
C20 C21 H21B 110.9 . . ?
H21A C21 H21B 108.9 . . ?

loop_
_geom_bond_atom_site_label_1
_geom_bond_atom_site_label_2
_geom_bond_distance
_geom_bond_site_symmetry_2
_geom_bond_publ_flag
N1 H1A 0.905(12) . ?
N1 H1B 0.892(12) . ?
N1 C1 1.363(3) . ?
N2 N3 1.248(3) . ?
N2 C4 1.422(3) . ?
N3 C7 1.457(4) . ?
N4 C13 1.349(3) . ?
N4 C17 1.343(3) . ?
N5 C15 1.353(3) . ?
N5 C18 1.464(4) . ?
N5 C21 1.465(3) . ?
C1 C2 1.402(4) . ?
C1 C6 1.413(4) . ?
C2 H2 0.9500 . ?
C2 C3 1.372(3) . ?
C3 H3 0.9500 . ?
C3 C4 1.391(4) . ?
C4 C5 1.402(4) . ?
C5 H5 0.9500 . ?
C5 C6 1.372(4) . ?
C6 H6 0.9500 . ?
C7 C8 1.389(4) . ?
C7 C12 1.381(4) . ?
C8 H8 0.9500 . ?
C8 C9 1.393(4) . ?
C9 H9 0.9500 . ?
C9 C10 1.386(4) . ?
C10 H10 0.9500 . ?
C10 C11 1.388(5) . ?
C11 H11 0.9500 . ?
C11 C12 1.370(4) . ?
C12 H12 0.9500 . ?
C13 H13 0.9500 . ?
C13 C14 1.370(4) . ?
C14 H14 0.9500 . ?
C14 C15 1.407(3) . ?
C15 C16 1.405(3) . ?
C16 H16 0.9500 . ?
C16 C17 1.376(4) . ?
C17 H17 0.9500 . ?
C18 H18A 0.9901 . ?
C18 H18B 0.9900 . ?
C18 C19 1.493(9) . ?
C18 C19' 1.536(9) . ?
C19 H19A 0.97(5) . ?
C19 H19B 1.03(5) . ?
C19 C20 1.495(10) . ?
C19' H19C 0.97(6) . ?
C19' H19D 1.00(4) . ?
C19' C20 1.435(11) . ?
C20 H20A 0.9900 . ?
C20 H20B 0.9900 . ?
C20 C21 1.497(4) . ?
C21 H21A 0.9900 . ?
C21 H21B 0.9900 . ?

loop_
_geom_hbond_atom_site_label_D
_geom_hbond_atom_site_label_H
_geom_hbond_atom_site_label_A
_geom_hbond_distance_DH
_geom_hbond_distance_HA
_geom_hbond_distance_DA
_geom_hbond_angle_DHA
_geom_hbond_site_symmetry_A
_geom_hbond_publ_flag
N1 H1A N4 0.905(12) 2.030(12) 2.930(3) 173(3) 1_655 yes
C21 H21B N3 0.99 2.62 3.584(4) 164.6 2_556 yes

loop_
_geom_torsion_atom_site_label_1
_geom_torsion_atom_site_label_2
_geom_torsion_atom_site_label_3
_geom_torsion_atom_site_label_4
_geom_torsion
_geom_torsion_site_symmetry_1
_geom_torsion_site_symmetry_2
_geom_torsion_site_symmetry_3
_geom_torsion_site_symmetry_4
_geom_torsion_publ_flag
N1 C1 C2 C3 -177.5(3) . . . . ?
N1 C1 C6 C5 177.5(3) . . . . ?
N2 N3 C7 C8 -1.7(4) . . . . ?
N2 N3 C7 C12 -179.2(2) . . . . ?
N2 C4 C5 C6 -177.9(2) . . . . ?
N3 N2 C4 C3 -174.9(2) . . . . ?
N3 N2 C4 C5 4.2(4) . . . . ?
N3 C7 C8 C9 -178.9(3) . . . . ?
N3 C7 C12 C11 178.8(3) . . . . ?
N4 C13 C14 C15 -0.9(4) . . . . ?
N5 C15 C16 C17 175.9(2) . . . . ?
N5 C18 C19 C20 -20.5(7) . . . . ?
N5 C18 C19' C20 25.5(6) . . . . ?
C1 C2 C3 C4 -0.3(4) . . . . ?
C2 C1 C6 C5 -1.7(4) . . . . ?
C2 C3 C4 N2 178.0(2) . . . . ?
C2 C3 C4 C5 -1.2(4) . . . . ?
C3 C4 C5 C6 1.2(4) . . . . ?
C4 N2 N3 C7 177.5(2) . . . . ?
C4 C5 C6 C1 0.2(4) . . . . ?
C6 C1 C2 C3 1.8(4) . . . . ?
C7 C8 C9 C10 1.2(4) . . . . ?
C8 C7 C12 C11 1.1(4) . . . . ?
C8 C9 C10 C11 -0.6(5) . . . . ?
C9 C10 C11 C12 0.2(5) . . . . ?
C10 C11 C12 C7 -0.5(5) . . . . ?
C12 C7 C8 C9 -1.5(4) . . . . ?
C13 N4 C17 C16 3.1(4) . . . . ?
C13 C14 C15 N5 -175.6(3) . . . . ?
C13 C14 C15 C16 4.0(4) . . . . ?
C14 C15 C16 C17 -3.6(4) . . . . ?
C15 N5 C18 C19 -178.2(4) . . . . ?
C15 N5 C18 C19' 153.5(4) . . . . ?
C15 N5 C21 C20 -169.5(3) . . . . ?
C15 C16 C17 N4 0.1(4) . . . . ?
C17 N4 C13 C14 -2.6(4) . . . . ?
C18 N5 C15 C14 9.2(4) . . . . ?
C18 N5 C15 C16 -170.4(3) . . . . ?
C18 N5 C21 C20 -2.3(3) . . . . ?
C18 C19 C20 C21 19.8(7) . . . . ?
C18 C19' C20 C21 -28.0(7) . . . . ?
C19 C20 C21 N5 -10.9(5) . . . . ?
C19' C20 C21 N5 19.0(5) . . . . ?
C21 N5 C15 C14 175.0(3) . . . . ?
C21 N5 C15 C16 -4.6(4) . . . . ?
C21 N5 C18 C19 14.5(5) . . . . ?
C21 N5 C18 C19' -13.8(5) . . . . ?
